data_4300729
_journal_name_full 'Inorganic Chemistry'
_journal_paper_doi 10.1021/ic052013p
_journal_year 2006
_chemical_formula_sum 'Cu4 Mo6 Se8'
_chemical_formula_weight 1461.48
_chemical_name_common 'Copper Molybdenum Selenide'
_space_group_IT_number 2
_symmetry_cell_setting triclinic
_symmetry_space_group_name_Hall '-P 1'
_symmetry_space_group_name_H-M 'P -1'
_cell_angle_alpha 70.739(4)
_cell_angle_beta 72.669(4)
_cell_angle_gamma 84.555(5)
_cell_formula_units_Z 1
_cell_length_a 6.7609(8)
_cell_length_b 6.8122(7)
_cell_length_c 7.9355(10)
_cell_measurement_temperature 173(2)
_cell_volume 329.36(7)
_diffrn_ambient_temperature 175(5)
_exptl_crystal_density_diffrn 7.368
_cod_depositor_comments
;
The following automatic conversions were performed:
'_symmetry_cell_setting' value 'Triclinic' changed to 'triclinic'
according to '/home/saulius/struct/CIF-dictionaries/cif_core.dic'
dictionary named 'cif_core.dic' version 2.4.1 from 2010-06-29.

Automatic conversion script
Id: cif_fix_enum 1527 2010-12-29 10:47:43Z saulius 
;
_cod_database_code 4300729

loop_
_symmetry_equiv_pos_as_xyz
'x, y, z'
'-x, -y, -z'

loop_
_atom_site_label
_atom_site_type_symbol
_atom_site_fract_x
_atom_site_fract_y
_atom_site_fract_z
_atom_site_U_iso_or_equiv
_atom_site_adp_type
_atom_site_occupancy
_atom_site_symmetry_multiplicity
_atom_site_calc_flag
_atom_site_refinement_flags
_atom_site_disorder_assembly
_atom_site_disorder_group
Mo1 Mo 0.50749(12) 0.01252(12) 0.25809(11) 0.0050(2) Uani 1 1 d . . .
Mo2 Mo 0.42248(12) 0.28302(12) 0.45298(11) 0.00481(19) Uani 1 1 d . . .
Mo3 Mo 0.78337(12) 0.07798(12) 0.41225(11) 0.0049(2) Uani 1 1 d . . .
Cu1 Cu 0.2111(2) 0.0299(2) 0.07090(18) 0.0140(3) Uani 1 1 d . . .
Cu2 Cu 0.4713(2) 0.70229(19) 0.08538(18) 0.0136(3) Uani 1 1 d . . .
Se1 Se 0.13778(15) 0.18491(14) 0.77033(13) 0.0058(2) Uani 1 1 d . . .
Se2 Se 0.16570(15) 0.22193(14) 0.29415(13) 0.0056(2) Uani 1 1 d . . .
Se3 Se 0.29109(15) 0.66853(14) 0.40417(13) 0.0060(2) Uani 1 1 d . . .
Se4 Se 0.69971(14) 0.36794(14) 0.13141(13) 0.0066(2) Uani 1 1 d . . .

loop_
_atom_site_aniso_label
_atom_site_aniso_U_11
_atom_site_aniso_U_22
_atom_site_aniso_U_33
_atom_site_aniso_U_23
_atom_site_aniso_U_13
_atom_site_aniso_U_12
Mo1 0.0049(4) 0.0058(4) 0.0047(4) -0.0027(3) -0.0007(3) -0.0005(3)
Mo2 0.0051(4) 0.0053(4) 0.0042(4) -0.0018(3) -0.0010(3) -0.0009(3)
Mo3 0.0047(4) 0.0054(4) 0.0046(4) -0.0019(3) -0.0005(3) -0.0010(3)
Cu1 0.0132(7) 0.0218(7) 0.0106(7) -0.0094(6) -0.0039(5) 0.0010(6)
Cu2 0.0211(8) 0.0109(6) 0.0089(7) -0.0029(5) -0.0043(6) -0.0009(5)
Se1 0.0061(5) 0.0067(5) 0.0048(5) -0.0025(4) -0.0008(4) -0.0007(4)
Se2 0.0056(5) 0.0062(5) 0.0051(5) -0.0020(4) -0.0008(4) -0.0011(4)
Se3 0.0063(5) 0.0048(4) 0.0074(5) -0.0023(4) -0.0020(4) -0.0008(4)
Se4 0.0063(5) 0.0066(5) 0.0054(5) -0.0003(4) -0.0006(4) -0.0020(4)

loop_
_geom_bond_atom_site_label_1
_geom_bond_atom_site_label_2
_geom_bond_distance
_geom_bond_site_symmetry_2
_geom_bond_publ_flag
Mo1 Se2 2.5897(12) . ?
Mo1 Se4 2.6029(13) . ?
Mo1 Se3 2.6122(13) 1_545 ?
Mo1 Se1 2.6225(12) 2_656 ?
Mo1 Mo2 2.6372(11) 2_656 ?
Mo1 Mo3 2.6555(12) . ?
Mo1 Mo3 2.6818(12) 2_656 ?
Mo1 Mo2 2.6958(11) . ?
Mo1 Cu2 2.7478(15) 2_665 ?
Mo1 Cu1 2.8013(15) . ?
Mo1 Cu1 2.8201(15) 2_655 ?
Mo1 Cu2 2.9348(15) 1_545 ?
Mo2 Se2 2.5618(13) . ?
Mo2 Se1 2.5960(13) . ?
Mo2 Se4 2.5965(13) . ?
Mo2 Se3 2.6115(13) 2_666 ?
Mo2 Se3 2.6319(12) . ?
Mo2 Mo1 2.6372(11) 2_656 ?
Mo2 Mo3 2.6751(12) 2_656 ?
Mo2 Mo3 2.6814(11) . ?
Mo3 Se3 2.5329(12) 2_666 ?
Mo3 Se1 2.5809(12) 2_656 ?
Mo3 Se4 2.6121(12) . ?
Mo3 Se2 2.6316(12) 2_656 ?
Mo3 Se2 2.6368(13) 1_655 ?
Mo3 Mo2 2.6751(12) 2_656 ?
Mo3 Mo1 2.6818(12) 2_656 ?
Cu1 Se1 2.4482(15) 1_554 ?
Cu1 Se2 2.4641(16) . ?
Cu1 Se1 2.6386(17) 2_556 ?
Cu1 Cu2 2.6718(19) 2_665 ?
Cu1 Cu2 2.7011(17) 1_545 ?
Cu1 Mo1 2.8201(15) 2_655 ?
Cu2 Se3 2.4021(16) . ?
Cu2 Se4 2.5217(16) 2_665 ?
Cu2 Se4 2.6124(15) . ?
Cu2 Cu1 2.6718(19) 2_665 ?
Cu2 Cu1 2.7011(17) 1_565 ?
Cu2 Mo1 2.7478(15) 2_665 ?
Cu2 Mo1 2.9348(16) 1_565 ?
Se1 Cu1 2.4482(15) 1_556 ?
Se1 Mo3 2.5809(12) 2_656 ?
Se1 Mo1 2.6225(12) 2_656 ?
Se1 Cu1 2.6386(17) 2_556 ?
Se2 Mo3 2.6316(12) 2_656 ?
Se2 Mo3 2.6368(13) 1_455 ?
Se3 Mo3 2.5329(12) 2_666 ?
Se3 Mo2 2.6115(13) 2_666 ?
Se3 Mo1 2.6122(13) 1_565 ?
Se4 Cu2 2.5217(16) 2_665 ?
